data_4114989
loop_
_publ_author_name
'Ken Kokubo'
'Hiroshi Yamaguchi'
'Tatsuya Kawamoto'
'Takumi Oshima'

_publ_section_title
;
 Substituent Effects on the Stereochemistry in the [2 + 2]
 Photocycloaddition Reaction of Homobenzoquinone Derivative with Variously
 Substituted Alkenes and Alkynes
;
_journal_name_full 'Journal of the American Chemical Society'
_journal_page_first 8912
_journal_page_last 8921
_journal_paper_doi 10.1021/ja025593n
_journal_volume 124
_journal_year 2002
_chemical_compound_source 'Local laboratory'
_chemical_formula_moiety 'C21 H18 O2'
_chemical_formula_sum 'C21 H18 O2'
_chemical_formula_weight 302.40
_space_group_IT_number 14
_symmetry_cell_setting monoclinic
_symmetry_space_group_name_Hall '-P 2yab'
_symmetry_space_group_name_H-M 'P 1 21/a 1'
_atom_type_scat_source 'International Tables (1974)'
_cell_angle_alpha 90.04(5)
_cell_angle_beta 94.64(5)
_cell_angle_gamma 90.11(7)
_cell_formula_units_Z 4
_cell_length_a 12.32(1)
_cell_length_b 16.69(1)
_cell_length_c 8.076(3)
_cell_measurement_reflns_used 18
_cell_measurement_temperature 298
_cell_measurement_theta_max 17.5
_cell_measurement_theta_min 15.6
_cell_volume 1655.1(18)
_computing_cell_refinement 'MXC(MAC Science)'
_computing_data_collection 'MXC(MAC Science)'
_computing_data_reduction Crystan
_computing_molecular_graphics Crystan
_computing_publication_material Crystan
_computing_structure_refinement Crystan
_computing_structure_solution Crystan
_diffrn_measurement_device 'Mac Science MXC3'
_diffrn_measurement_method theta/2theta
_diffrn_orient_matrix_type standard
_diffrn_orient_matrix_UB_11 0.05323
_diffrn_orient_matrix_UB_12 -0.03001
_diffrn_orient_matrix_UB_13 0.07663
_diffrn_orient_matrix_UB_21 -0.01991
_diffrn_orient_matrix_UB_22 0.03399
_diffrn_orient_matrix_UB_23 0.09492
_diffrn_orient_matrix_UB_31 -0.05830
_diffrn_orient_matrix_UB_32 -0.03918
_diffrn_orient_matrix_UB_33 0.02350
_diffrn_radiation_type 'Mo K-alpha'
_diffrn_radiation_wavelength 0.71073
_diffrn_reflns_av_R_equivalents 0.036
_diffrn_reflns_limit_h_max 0
_diffrn_reflns_limit_h_min -16
_diffrn_reflns_limit_k_max 0
_diffrn_reflns_limit_k_min -21
_diffrn_reflns_limit_l_max 9
_diffrn_reflns_limit_l_min -10
_diffrn_reflns_number 3989
_diffrn_reflns_theta_max 26.47
_exptl_absorpt_coefficient_mu 0.0716
_exptl_absorpt_correction_type empirical
_exptl_crystal_colour Colourless
_exptl_crystal_density_diffrn 1.213
_exptl_crystal_description Plate
_exptl_crystal_size_max 1.00
_exptl_crystal_size_mid 1.00
_exptl_crystal_size_min 0.50
_refine_diff_density_max 0.17
_refine_diff_density_min -0.28
_refine_ls_extinction_method none
_refine_ls_goodness_of_fit_obs 1.215
_refine_ls_hydrogen_treatment refall
_refine_ls_number_parameters 280
_refine_ls_number_reflns 2609
_refine_ls_R_factor_obs 0.054
_refine_ls_shift/esd_max 0.3993
_refine_ls_shift/esd_mean 0.0352
_refine_ls_structure_factor_coef F
_refine_ls_weighting_scheme 'Count statistics'
_refine_ls_wR_factor_obs 0.057
_reflns_number_observed 2609
_reflns_number_total 3240
_reflns_observed_criterion refl_observed_if_I_>_2.00_sigma(I)
_cod_data_source_file ja025593n_s2_1.cif
_cod_data_source_block compound1
_cod_original_cell_volume 1655(2)
_cod_original_sg_symbol_H-M 'P 21/a '
_cod_database_code 4114989

loop_
_symmetry_equiv_pos_as_xyz
+X,+Y,+Z
-X,-Y,-Z
-X+0.5,+Y+0.5,-Z
+X+0.5,-Y+0.5,+Z

loop_
_atom_site_aniso_label
_atom_site_aniso_U_11
_atom_site_aniso_U_22
_atom_site_aniso_U_33
_atom_site_aniso_U_12
_atom_site_aniso_U_13
_atom_site_aniso_U_23
O1 0.0600(5) 0.0641(6) 0.0836(7) -.0218(5) 0.0216(5) 0.0030(5)
O2 0.0531(5) 0.0652(6) 0.0610(6) -.0109(4) 0.0042(4) -.0176(5)
C1 0.0385(5) 0.0406(6) 0.0408(6) 0.0000(5) 0.0071(4) 0.0018(5)
C2 0.0423(6) 0.0512(7) 0.0447(7) -.0072(5) 0.0063(5) 0.0086(6)
C3 0.0406(6) 0.0638(8) 0.0559(7) 0.0007(6) 0.0196(6) 0.0051(6)
C4 0.0478(6) 0.0553(7) 0.0442(7) 0.0034(6) 0.0144(5) -.0010(6)
C5 0.0423(6) 0.0456(6) 0.0356(6) -.0019(5) 0.0023(5) 0.0012(5)
C6 0.0299(5) 0.0491(6) 0.0366(6) 0.0005(5) 0.0065(4) 0.0002(5)
C7 0.0618(8) 0.0465(7) 0.0581(9) 0.0050(6) 0.0121(7) 0.0046(7)
C8 0.078(1) 0.084(1) 0.098(1) 0.000(1) 0.042(1) -0.030(1)
C9 0.0336(5) 0.0395(6) 0.0382(6) -.0020(4) 0.0048(4) -.0006(5)
C10 0.0364(5) 0.0448(7) 0.0353(6) -.0004(5) 0.0063(4) 0.0026(5)
C11 0.0423(6) 0.0521(8) 0.0512(7) -.0065(6) -.0004(5) 0.0056(6)
C12 0.0391(6) 0.0798(10) 0.0638(9) -.0033(7) -.0038(6) 0.0141(7)
C13 0.0516(8) 0.0695(10) 0.0698(9) 0.0171(7) 0.0062(6) 0.0152(8)
C14 0.0584(8) 0.0460(8) 0.0619(8) 0.0058(6) 0.0091(6) 0.0045(6)
C15 0.0417(6) 0.0450(7) 0.0476(7) -.0007(5) 0.0063(5) -.0002(5)
C16 0.0465(6) 0.0387(6) 0.0364(6) 0.0040(5) 0.0081(5) 0.0007(5)
C17 0.0549(7) 0.0541(7) 0.0533(7) -.0045(6) 0.0217(6) -.0077(6)
C18 0.0707(9) 0.0683(9) 0.0676(9) 0.0052(8) 0.0359(7) 0.0022(8)
C19 0.095(1) 0.065(1) 0.047(1) 0.025(1) 0.028(1) 0.004(1)
C20 0.102(1) 0.065(1) 0.040(1) 0.010(1) 0.004(1) -0.012(1)
C21 0.0643(8) 0.0644(9) 0.0473(7) -.0047(7) 0.0044(6) -.0104(6)

loop_
_atom_site_label
_atom_site_fract_x
_atom_site_fract_y
_atom_site_fract_z
_atom_site_U_iso_or_equiv
_atom_site_occupancy
_atom_site_thermal_displace_type
O1 0.31985(7) 0.28098(5) -0.53124(12) 0.0690(5) 1.000 Uij
O2 0.04780(6) 0.04111(5) -0.66532(11) 0.0599(5) 1.000 Uij
C1 0.15943(8) 0.22137(6) -0.44864(13) 0.0399(5) 1.000 Uij
C2 0.26235(9) 0.22159(7) -0.53335(14) 0.0461(6) 1.000 Uij
C3 0.29176(9) 0.15056(8) -0.62746(15) 0.0531(7) 1.000 Uij
C4 0.22552(9) 0.09007(7) -0.66750(14) 0.0489(6) 1.000 Uij
C5 0.11362(8) 0.08972(7) -0.61033(13) 0.0413(6) 1.000 Uij
C6 0.08494(8) 0.15052(7) -0.48848(12) 0.0385(5) 1.000 Uij
C7 0.11042(12) 0.30275(8) -0.42490(19) 0.0554(8) 1.000 Uij
C8 0.25459(16) 0.02109(13) -0.77422(28) 0.086(1) 1.000 Uij
C9 0.14701(7) 0.15543(6) -0.31830(12) 0.0371(5) 1.000 Uij
C10 0.23757(8) 0.09672(6) -0.27389(12) 0.0388(5) 1.000 Uij
C11 0.34178(9) 0.12217(8) -0.22066(15) 0.0487(6) 1.000 Uij
C12 0.42276(10) 0.06691(9) -0.18219(17) 0.0612(8) 1.000 Uij
C13 0.40140(11) -0.01332(10) -0.19326(17) 0.0637(8) 1.000 Uij
C14 0.29743(10) -0.03937(8) -0.24150(16) 0.0554(7) 1.000 Uij
C15 0.21575(9) 0.01539(7) -0.28052(14) 0.0448(6) 1.000 Uij
C16 0.08234(8) 0.17567(6) -0.17329(13) 0.0405(6) 1.000 Uij
C17 -0.01702(10) 0.14042(8) -0.15538(16) 0.0538(7) 1.000 Uij
C18 -0.07361(12) 0.15685(9) -0.01773(18) 0.0682(9) 1.000 Uij
C19 -0.03244(14) 0.20874(9) 0.10151(17) 0.0686(9) 1.000 Uij
C20 0.06593(15) 0.24397(10) 0.08478(17) 0.0696(9) 1.000 Uij
C21 0.12430(12) 0.22749(8) -0.05080(16) 0.0588(8) 1.000 Uij
H3 0.3638(9) 0.1497(7) -0.6645(15) 0.062(3) 1.000 Uiso
H6 0.0063(8) 0.1602(6) -0.4852(11) 0.032(2) 1.000 Uiso
H7A 0.0378(11) 0.2979(7) -0.3775(16) 0.068(4) 1.000 Uiso
H7B 0.1528(11) 0.3358(9) -0.3440(19) 0.083(5) 1.000 Uiso
H7C 0.0978(10) 0.3304(8) -0.5353(18) 0.073(4) 1.000 Uiso
H8A 0.3226(15) 0.0294(11) -0.8096(24) 0.125(7) 1.000 Uiso
H8B 0.2452(14) -0.0301(12) -0.7149(23) 0.118(7) 1.000 Uiso
H8C 0.1985(17) 0.0171(12) -0.8777(28) 0.146(8) 1.000 Uiso
H11 0.3559(9) 0.1785(7) -0.2191(14) 0.052(3) 1.000 Uiso
H12 0.4928(11) 0.0854(8) -0.1547(16) 0.073(4) 1.000 Uiso
H13 0.4554(12) -0.0536(9) -0.1692(18) 0.088(5) 1.000 Uiso
H14 0.2801(9) -0.0943(7) -0.2438(14) 0.050(3) 1.000 Uiso
H15 0.1423(9) -0.0018(7) -0.3099(14) 0.051(3) 1.000 Uiso
H17 -0.0496(9) 0.1031(8) -0.2413(16) 0.061(4) 1.000 Uiso
H18 -0.1469(11) 0.1297(8) -0.0044(17) 0.079(4) 1.000 Uiso
H19 -0.0714(11) 0.2202(9) 0.2004(19) 0.095(5) 1.000 Uiso
H20 0.0936(11) 0.2808(9) 0.1620(19) 0.083(5) 1.000 Uiso
H21 0.1935(11) 0.2462(8) -0.0600(16) 0.066(4) 1.000 Uiso

loop_
_geom_angle_atom_site_label_1
_geom_angle_atom_site_label_2
_geom_angle_atom_site_label_3
_geom_angle
_geom_angle_publ_flag
C2 C1 C6 115.3(1) yes
C2 C1 C7 115.0(1) yes
C2 C1 C9 116.8(1) yes
C6 C1 C7 119.2(1) yes
C6 C1 C9 59.7(1) yes
C7 C1 C9 119.7(1) yes
O1 C2 C1 120.7(2) yes
O1 C2 C3 119.7(2) yes
C1 C2 C3 119.5(1) yes
C2 C3 C4 124.7(2) yes
C3 C4 C5 119.7(2) yes
C3 C4 C8 123.7(2) yes
C5 C4 C8 116.5(2) yes
O2 C5 C4 120.0(2) yes
O2 C5 C6 121.1(1) yes
C4 C5 C6 118.9(1) yes
C1 C6 C5 120.3(1) yes
C1 C6 C9 61.0(1) yes
C5 C6 C9 120.6(1) yes
C1 C9 C6 59.3(1) yes
C1 C9 C10 121.1(1) yes
C1 C9 C16 117.3(1) yes
C6 C9 C10 119.3(1) yes
C6 C9 C16 117.1(1) yes
C10 C9 C16 112.9(1) yes
C9 C10 C11 121.6(1) yes
C9 C10 C15 119.5(1) yes
C11 C10 C15 118.9(2) yes
C10 C11 C12 120.1(2) yes
C11 C12 C13 120.7(2) yes
C12 C13 C14 119.7(2) yes
C13 C14 C15 120.1(2) yes
C10 C15 C14 120.5(2) yes
C9 C16 C17 121.1(1) yes
C9 C16 C21 120.4(1) yes
C17 C16 C21 118.4(2) yes
C16 C17 C18 120.6(2) yes
C17 C18 C19 120.7(2) yes
C18 C19 C20 119.1(2) yes
C19 C20 C21 121.0(2) yes
C16 C21 C20 120.1(2) yes
C2 C3 H3 116.5(8) yes
C4 C3 H3 118.8(8) yes
C1 C6 H6 116.5(6) yes
C5 C6 H6 114.9(6) yes
C9 C6 H6 113.0(6) yes
C1 C7 H7A 110.9(8) yes
C1 C7 H7B 113.4(9) yes
C1 C7 H7C 109.6(8) yes
H7A C7 H7B 103.5(12) yes
H7A C7 H7C 107.2(11) yes
H7B C7 H7C 111.9(12) yes
C4 C8 H8A 109.4(12) yes
C4 C8 H8B 110.0(11) yes
C4 C8 H8C 109.5(12) yes
H8A C8 H8B 115.1(16) yes
H8A C8 H8C 108.8(17) yes
H8B C8 H8C 103.8(16) yes
C10 C11 H11 117.8(7) yes
C12 C11 H11 121.9(7) yes
C11 C12 H12 118.5(9) yes
C13 C12 H12 120.7(9) yes
C12 C13 H13 123.4(9) yes
C14 C13 H13 116.9(9) yes
C13 C14 H14 121.0(7) yes
C15 C14 H14 118.9(7) yes
C10 C15 H15 118.5(7) yes
C14 C15 H15 121.0(7) yes
C16 C17 H17 120.4(7) yes
C18 C17 H17 118.9(7) yes
C17 C18 H18 120.1(8) yes
C19 C18 H18 119.2(8) yes
C18 C19 H19 121.3(9) yes
C20 C19 H19 119.5(9) yes
C19 C20 H20 120.2(9) yes
C21 C20 H20 118.7(10) yes
C16 C21 H21 116.8(9) yes
C20 C21 H21 122.8(9) yes

loop_
_geom_bond_atom_site_label_1
_geom_bond_atom_site_label_2
_geom_bond_distance
_geom_bond_publ_flag
O1 C2 1.217(2) yes
O2 C5 1.205(2) yes
C1 C2 1.489(2) yes
C1 C6 1.514(2) yes
C1 C7 1.506(2) yes
C1 C9 1.539(2) yes
C2 C3 1.469(2) yes
C3 C4 1.320(2) yes
C4 C5 1.489(2) yes
C4 C8 1.499(3) yes
C5 C6 1.476(2) yes
C6 C9 1.520(2) yes
C9 C10 1.508(2) yes
C9 C16 1.507(2) yes
C10 C11 1.387(2) yes
C10 C15 1.383(2) yes
C11 C12 1.377(2) yes
C12 C13 1.365(3) yes
C13 C14 1.378(2) yes
C14 C15 1.378(2) yes
C16 C17 1.376(2) yes
C16 C21 1.381(2) yes
C17 C18 1.387(2) yes
C18 C19 1.361(3) yes
C19 C20 1.363(3) yes
C20 C21 1.386(3) yes
C3 H3 0.960(12) yes
C6 H6 0.986(10) yes
C7 H7A 1.004(14) yes
C7 H7B 0.973(15) yes
C7 H7C 1.005(15) yes
C8 H8A 0.918(19) yes
C8 H8B 0.99(2) yes
C8 H8C 1.04(3) yes
C11 H11 0.956(13) yes
C12 H12 0.925(14) yes
C13 H13 0.956(15) yes
C14 H14 0.941(13) yes
C15 H15 0.961(12) yes
C17 H17 0.992(13) yes
C18 H18 1.023(14) yes
C19 H19 0.983(16) yes
C20 H20 0.921(16) yes
C21 H21 0.916(14) yes
